data_4317064
loop_
_publ_author_name
'Yulia Sevryugina'
'Richard L. Julius'
'M. Frederick Hawthorne'

_publ_section_title
;
 Novel Approach to Aminocarboranes by Mild Amidation of Selected
 Iodo-carboranes
;
_journal_name_full 'Inorganic Chemistry'
_journal_page_first 10627
_journal_page_last 10634
_journal_paper_doi 10.1021/ic101620h
_journal_volume 49
_journal_year 2010
_chemical_formula_moiety
;
 [B10 C2 H11] (N H) (C O) (C6 H5)
;
_chemical_formula_sum 'C9 H17 B10 N O'
_chemical_formula_weight 263.34
_chemical_melting_point ?
_chemical_name_systematic
; 
 N-(1,2-Dicarba-closo-dodecaboran-9-yl)benzamide
;
_space_group_IT_number 33
_symmetry_cell_setting orthorhombic
_symmetry_space_group_name_Hall 'P 2c -2n'
_symmetry_space_group_name_H-M 'P n a 21'
_atom_sites_solution_hydrogens difmap
_atom_sites_solution_primary direct
_atom_sites_solution_secondary difmap
_audit_creation_method SHELXL-97
_cell_angle_alpha 90.00
_cell_angle_beta 90.00
_cell_angle_gamma 90.00
_cell_formula_units_Z 8
_cell_length_a 18.7160(17)
_cell_length_b 10.9827(10)
_cell_length_c 14.4363(13)
_cell_measurement_reflns_used 6892
_cell_measurement_temperature 173(2)
_cell_measurement_theta_max 27.04
_cell_measurement_theta_min 2.33
_cell_volume 2967.4(5)
_computing_cell_refinement 'SMART, SAINT'
_computing_data_collection SMART
_computing_data_reduction SAINT
_computing_molecular_graphics 'SHELXP-01 (Sheldrick, 2001)'
_computing_publication_material 'SHELXCIF-01 (Sheldrick, 2001)'
_computing_structure_refinement 'SHELXL-01 (Sheldrick, 2001)'
_computing_structure_solution 'SHELXS-01 (Sheldrick, 2001)'
_diffrn_ambient_temperature 173(2)
_diffrn_measured_fraction_theta_full 0.997
_diffrn_measured_fraction_theta_max 0.997
_diffrn_measurement_device_type 'Bruker SMART APEX CCD'
_diffrn_measurement_method '0.3 deg wide \w exposures'
_diffrn_radiation_monochromator graphite
_diffrn_radiation_source 'fine-focus sealed tube'
_diffrn_radiation_type MoK\a
_diffrn_radiation_wavelength 0.71073
_diffrn_reflns_av_R_equivalents 0.0399
_diffrn_reflns_av_sigmaI/netI 0.0254
_diffrn_reflns_limit_h_max 23
_diffrn_reflns_limit_h_min -22
_diffrn_reflns_limit_k_max 14
_diffrn_reflns_limit_k_min -14
_diffrn_reflns_limit_l_max 16
_diffrn_reflns_limit_l_min -18
_diffrn_reflns_number 24933
_diffrn_reflns_theta_full 27.12
_diffrn_reflns_theta_max 27.12
_diffrn_reflns_theta_min 2.15
_diffrn_standards_decay_% 0
_diffrn_standards_interval_count na
_diffrn_standards_interval_time na
_diffrn_standards_number 'none (area detector data)'
_exptl_absorpt_coefficient_mu 0.063
_exptl_absorpt_correction_T_max 0.9790
_exptl_absorpt_correction_T_min 0.9658
_exptl_absorpt_correction_type 'multi-scan (SADABS)'
_exptl_crystal_colour 'pale brown'
_exptl_crystal_density_diffrn 1.179
_exptl_crystal_density_meas ?
_exptl_crystal_density_method none
_exptl_crystal_description block
_exptl_crystal_F_000 1088
_exptl_crystal_size_max 0.56
_exptl_crystal_size_mid 0.36
_exptl_crystal_size_min 0.34
_refine_diff_density_max 0.197
_refine_diff_density_min -0.150
_refine_diff_density_rms 0.036
_refine_ls_abs_structure_details
; 'Flack H D (1983), Acta Cryst. A39, 876-881'. Compound is a weak
 anomalous scatterer, therefore all Bijvoet pairs have been merged.
;
_refine_ls_abs_structure_Flack 0(10)
_refine_ls_extinction_coef noref
_refine_ls_extinction_method none
_refine_ls_goodness_of_fit_ref 1.051
_refine_ls_hydrogen_treatment refall
_refine_ls_matrix_type full
_refine_ls_number_parameters 515
_refine_ls_number_reflns 3400
_refine_ls_number_restraints 1
_refine_ls_restrained_S_all 1.050
_refine_ls_R_factor_all 0.0436
_refine_ls_R_factor_gt 0.0368
_refine_ls_shift/su_max 0.000
_refine_ls_shift/su_mean 0.000
_refine_ls_structure_factor_coef Fsqd
_refine_ls_weighting_details 'calc w=1/[\s^2^(Fo^2^)+(0.0654P)^2^+0.0476P] where P=(Fo^2^+2Fc^2^)/3'
_refine_ls_weighting_scheme calc
_refine_ls_wR_factor_gt 0.0893
_refine_ls_wR_factor_ref 0.0931
_reflns_number_gt 3067
_reflns_number_total 3400
_reflns_threshold_expression >2sigma(I)
_cod_data_source_file ic101620h_si_002_04.cif
_cod_data_source_block o-[B10C2H11]-9-NHCO(C6H5)_(12a)
_cod_depositor_comments
;
The following automatic conversions were performed:

'_chemical_melting_point' value 'not measured' was changed to '?' -
the value is undefined or not given.

Automatic conversion script
Id: cif_fix_values 1569 2011-02-09 13:29:24Z adriana 

The following automatic conversions were performed:

'_exptl_crystal_density_meas' value 'not measured' was changed to '?'
- the value is perceived as not measured.

Automatic conversion script
Id: cif_fix_values 3008 2015-01-20 13:52:24Z robertas 
;
_cod_database_code 4317064

loop_
_symmetry_equiv_pos_as_xyz
'x, y, z'
'-x, -y, z+1/2'
'x+1/2, -y+1/2, z'
'-x+1/2, y+1/2, z+1/2'

loop_
_atom_site_label
_atom_site_type_symbol
_atom_site_fract_x
_atom_site_fract_y
_atom_site_fract_z
_atom_site_U_iso_or_equiv
_atom_site_adp_type
_atom_site_occupancy
_atom_site_symmetry_multiplicity
_atom_site_calc_flag
_atom_site_refinement_flags
_atom_site_disorder_assembly
_atom_site_disorder_group
C1 C 0.98148(12) 0.8140(2) 0.76418(16) 0.0346(5) Uani 1 1 d . . .
H1 H 1.0201(14) 0.862(2) 0.736(2) 0.040(7) Uiso 1 1 d . . .
C2 C 1.00165(12) 0.7269(2) 0.85149(17) 0.0354(5) Uani 1 1 d . . .
H2 H 1.0510(14) 0.728(2) 0.866(2) 0.038(6) Uiso 1 1 d . . .
B3 B 0.98531(15) 0.6601(3) 0.7464(2) 0.0411(6) Uani 1 1 d . . .
H3B H 1.0298(13) 0.625(2) 0.7084(19) 0.037(6) Uiso 1 1 d . . .
B4 B 0.91707(14) 0.7524(2) 0.69696(19) 0.0339(5) Uani 1 1 d . . .
H4B H 0.9178(16) 0.774(2) 0.622(2) 0.045(7) Uiso 1 1 d . . .
B5 B 0.89853(12) 0.8744(2) 0.77518(19) 0.0313(5) Uani 1 1 d . . .
H5B H 0.8912(12) 0.966(2) 0.7511(17) 0.032(6) Uiso 1 1 d . . .
B6 B 0.95534(14) 0.8583(2) 0.8731(2) 0.0360(5) Uani 1 1 d . . .
H6B H 0.9845(15) 0.929(2) 0.9043(19) 0.051(8) Uiso 1 1 d . . .
B7 B 0.95228(14) 0.5975(2) 0.8501(2) 0.0434(7) Uani 1 1 d . . .
H7B H 0.9749(16) 0.510(3) 0.873(3) 0.071(9) Uiso 1 1 d . . .
B8 B 0.89571(14) 0.6142(2) 0.7530(2) 0.0385(6) Uani 1 1 d . . .
H8B H 0.8736(15) 0.540(2) 0.716(2) 0.050(7) Uiso 1 1 d . . .
B9 B 0.84066(12) 0.7457(2) 0.77085(17) 0.0250(4) Uani 1 1 d . . .
B10 B 0.86562(13) 0.8118(2) 0.88020(18) 0.0330(5) Uani 1 1 d . . .
H10B H 0.8276(16) 0.861(3) 0.925(2) 0.056(8) Uiso 1 1 d . . .
B11 B 0.93422(14) 0.7191(3) 0.9285(2) 0.0419(6) Uani 1 1 d . . .
H11B H 0.9447(18) 0.705(3) 1.006(2) 0.071(10) Uiso 1 1 d . . .
B12 B 0.86316(14) 0.6502(2) 0.8662(2) 0.0376(6) Uani 1 1 d . . .
H12B H 0.8217(16) 0.595(3) 0.897(2) 0.059(9) Uiso 1 1 d . . .
O1 O 0.77714(8) 0.89211(12) 0.62320(11) 0.0312(3) Uani 1 1 d . . .
N1 N 0.76679(10) 0.74356(16) 0.73233(13) 0.0277(4) Uani 1 1 d . . .
H3 H 0.7380(13) 0.691(2) 0.7557(16) 0.021(5) Uiso 1 1 d . . .
C3 C 0.74440(10) 0.80395(17) 0.65629(14) 0.0250(4) Uani 1 1 d . . .
C4 C 0.67708(11) 0.75897(18) 0.61093(14) 0.0265(4) Uani 1 1 d . . .
C5 C 0.63540(12) 0.8396(2) 0.55954(17) 0.0347(5) Uani 1 1 d . . .
H5 H 0.6480(12) 0.924(2) 0.5566(19) 0.033(6) Uiso 1 1 d . . .
C6 C 0.57486(14) 0.7990(2) 0.51414(18) 0.0424(6) Uani 1 1 d . . .
H6 H 0.5467(16) 0.860(3) 0.482(2) 0.054(8) Uiso 1 1 d . . .
C7 C 0.55664(13) 0.6771(2) 0.51627(18) 0.0391(5) Uani 1 1 d . . .
H7 H 0.5156(17) 0.649(3) 0.489(2) 0.056(9) Uiso 1 1 d . . .
C8 C 0.59835(14) 0.5958(2) 0.56515(18) 0.0390(5) Uani 1 1 d . . .
H8 H 0.5863(15) 0.507(3) 0.564(2) 0.049(7) Uiso 1 1 d . . .
C9 C 0.65750(12) 0.6367(2) 0.61346(16) 0.0336(5) Uani 1 1 d . . .
H9 H 0.6869(15) 0.578(3) 0.646(2) 0.048(8) Uiso 1 1 d . . .
C11 C 0.74527(13) -0.2900(2) 0.23811(19) 0.0410(6) Uani 1 1 d . . .
H11 H 0.7028(15) -0.303(2) 0.203(2) 0.044(7) Uiso 1 1 d . . .
C12 C 0.80742(13) -0.3911(2) 0.22548(18) 0.0384(5) Uani 1 1 d . . .
H12 H 0.7969(13) -0.452(2) 0.182(2) 0.037(6) Uiso 1 1 d . . .
B13 B 0.75797(16) -0.3926(2) 0.3259(2) 0.0434(6) Uani 1 1 d . . .
H13B H 0.7180(14) -0.460(2) 0.334(2) 0.048(7) Uiso 1 1 d . . .
B14 B 0.74074(15) -0.2363(3) 0.3474(2) 0.0393(6) Uani 1 1 d . . .
H14B H 0.6887(16) -0.210(3) 0.372(2) 0.052(8) Uiso 1 1 d . . .
B15 B 0.77886(13) -0.1495(2) 0.25680(18) 0.0317(5) Uani 1 1 d . . .
H15B H 0.7504(15) -0.073(3) 0.231(2) 0.055(8) Uiso 1 1 d . . .
B16 B 0.81947(16) -0.2500(2) 0.17644(19) 0.0383(6) Uani 1 1 d . . .
H16B H 0.8161(15) -0.242(2) 0.106(2) 0.040(7) Uiso 1 1 d . . .
B17 B 0.85158(16) -0.4160(2) 0.3265(2) 0.0400(6) Uani 1 1 d . . .
H17B H 0.8718(14) -0.508(2) 0.341(2) 0.046(7) Uiso 1 1 d . . .
B18 B 0.81120(16) -0.3141(2) 0.40617(19) 0.0363(6) Uani 1 1 d . . .
H18B H 0.8111(15) -0.340(3) 0.478(2) 0.052(8) Uiso 1 1 d . . .
B19 B 0.82413(12) -0.1620(2) 0.36452(17) 0.0263(5) Uani 1 1 d . . .
B20 B 0.87295(13) -0.1719(2) 0.25767(18) 0.0299(5) Uani 1 1 d . . .
H20B H 0.9112(15) -0.102(2) 0.235(2) 0.049(7) Uiso 1 1 d . . .
B21 B 0.88930(15) -0.3286(2) 0.2341(2) 0.0372(6) Uani 1 1 d . . .
H21B H 0.9304(14) -0.368(2) 0.1934(19) 0.037(6) Uiso 1 1 d . . .
B22 B 0.89287(14) -0.2739(2) 0.35016(19) 0.0343(5) Uani 1 1 d . . .
H22B H 0.9440(16) -0.270(2) 0.389(2) 0.050(8) Uiso 1 1 d . . .
O2 O 0.84503(8) 0.09849(13) 0.33351(11) 0.0334(3) Uani 1 1 d . . .
N2 N 0.83148(10) -0.06085(16) 0.43292(14) 0.0314(4) Uani 1 1 d . . .
H13 H 0.8236(13) -0.077(2) 0.488(2) 0.032(7) Uiso 1 1 d . . .
C13 C 0.84409(11) 0.05710(18) 0.41297(15) 0.0275(4) Uani 1 1 d . . .
C14 C 0.86216(11) 0.13938(17) 0.49280(15) 0.0274(4) Uani 1 1 d . . .
C15 C 0.90482(12) 0.09991(19) 0.56588(16) 0.0304(4) Uani 1 1 d . . .
H15 H 0.9196(13) 0.015(2) 0.5724(17) 0.034(6) Uiso 1 1 d . . .
C16 C 0.92974(12) 0.1822(2) 0.63143(17) 0.0352(5) Uani 1 1 d . . .
H16 H 0.9605(12) 0.155(2) 0.6824(17) 0.028(6) Uiso 1 1 d . . .
C17 C 0.91109(13) 0.3041(2) 0.62447(19) 0.0400(5) Uani 1 1 d . . .
H17 H 0.9296(16) 0.355(3) 0.669(2) 0.054(8) Uiso 1 1 d . . .
C18 C 0.86680(13) 0.3435(2) 0.5544(2) 0.0401(5) Uani 1 1 d . . .
H18 H 0.8529(14) 0.433(3) 0.549(2) 0.050(7) Uiso 1 1 d . . .
C19 C 0.84283(12) 0.26217(19) 0.48765(17) 0.0340(5) Uani 1 1 d . . .
H19 H 0.8142(13) 0.286(2) 0.4353(19) 0.030(6) Uiso 1 1 d . . .

loop_
_atom_site_aniso_label
_atom_site_aniso_U_11
_atom_site_aniso_U_22
_atom_site_aniso_U_33
_atom_site_aniso_U_23
_atom_site_aniso_U_13
_atom_site_aniso_U_12
C1 0.0265(11) 0.0408(12) 0.0366(12) 0.0033(10) -0.0003(9) -0.0019(9)
C2 0.0242(11) 0.0411(11) 0.0409(13) 0.0021(10) -0.0052(9) 0.0023(8)
B3 0.0320(13) 0.0425(14) 0.0488(17) -0.0111(12) -0.0010(11) 0.0090(11)
B4 0.0266(12) 0.0462(14) 0.0288(12) -0.0041(11) 0.0012(10) 0.0026(10)
B5 0.0280(12) 0.0281(11) 0.0377(14) 0.0011(10) -0.0040(10) 0.0003(9)
B6 0.0299(12) 0.0382(13) 0.0398(14) -0.0106(11) -0.0075(11) 0.0002(10)
B7 0.0330(13) 0.0332(13) 0.064(2) 0.0100(13) -0.0110(13) 0.0055(10)
B8 0.0341(13) 0.0276(12) 0.0537(18) -0.0072(11) -0.0071(12) 0.0056(10)
B9 0.0256(11) 0.0268(10) 0.0227(10) 0.0013(8) -0.0002(9) -0.0001(8)
B10 0.0264(12) 0.0473(14) 0.0253(12) -0.0026(11) -0.0021(9) 0.0033(10)
B11 0.0295(13) 0.0652(18) 0.0310(14) 0.0090(13) -0.0064(11) 0.0035(12)
B12 0.0308(13) 0.0402(13) 0.0417(15) 0.0178(12) -0.0051(11) -0.0023(10)
O1 0.0346(8) 0.0300(7) 0.0289(7) 0.0040(6) -0.0013(7) -0.0020(6)
N1 0.0247(9) 0.0326(9) 0.0259(9) 0.0062(7) -0.0018(7) -0.0036(7)
C3 0.0264(10) 0.0277(9) 0.0210(9) -0.0013(8) 0.0019(7) 0.0039(7)
C4 0.0269(10) 0.0324(10) 0.0203(10) 0.0001(8) 0.0006(8) 0.0032(7)
C5 0.0350(11) 0.0347(11) 0.0343(12) 0.0023(9) -0.0066(9) 0.0026(9)
C6 0.0406(14) 0.0477(14) 0.0388(13) 0.0057(11) -0.0137(11) 0.0082(10)
C7 0.0318(12) 0.0502(14) 0.0353(12) -0.0012(10) -0.0088(10) -0.0034(10)
C8 0.0421(13) 0.0394(12) 0.0355(12) 0.0019(10) -0.0080(10) -0.0082(10)
C9 0.0347(12) 0.0347(11) 0.0315(12) 0.0057(9) -0.0067(10) 0.0016(8)
C11 0.0296(12) 0.0470(13) 0.0465(14) -0.0092(11) -0.0085(11) -0.0050(10)
C12 0.0442(13) 0.0341(11) 0.0369(12) -0.0091(10) -0.0018(10) -0.0068(9)
B13 0.0449(15) 0.0354(13) 0.0500(17) -0.0034(12) 0.0059(13) -0.0155(11)
B14 0.0290(13) 0.0415(14) 0.0474(17) -0.0029(12) 0.0072(12) -0.0083(10)
B15 0.0299(12) 0.0353(12) 0.0299(12) 0.0009(10) -0.0044(10) 0.0026(10)
B16 0.0479(16) 0.0400(14) 0.0270(14) -0.0030(11) -0.0011(11) -0.0012(11)
B17 0.0507(15) 0.0273(11) 0.0418(15) -0.0003(11) -0.0059(12) 0.0028(11)
B18 0.0528(16) 0.0263(11) 0.0298(13) 0.0016(10) 0.0012(11) -0.0055(10)
B19 0.0294(12) 0.0224(10) 0.0272(12) 0.0023(9) -0.0009(9) -0.0022(8)
B20 0.0279(12) 0.0301(11) 0.0319(13) -0.0014(9) 0.0039(9) -0.0020(9)
B21 0.0337(13) 0.0329(12) 0.0449(15) -0.0068(11) 0.0046(11) -0.0003(10)
B22 0.0322(13) 0.0298(11) 0.0408(15) 0.0000(10) -0.0094(11) 0.0027(9)
O2 0.0420(9) 0.0298(7) 0.0284(8) 0.0045(6) 0.0005(7) 0.0020(6)
N2 0.0427(11) 0.0293(9) 0.0220(9) 0.0009(7) 0.0024(8) -0.0040(7)
C13 0.0275(10) 0.0277(9) 0.0272(10) 0.0011(8) 0.0026(8) 0.0021(8)
C14 0.0267(10) 0.0260(9) 0.0295(11) 0.0012(8) 0.0071(8) -0.0012(7)
C15 0.0313(11) 0.0282(10) 0.0317(11) -0.0007(9) 0.0042(9) -0.0022(8)
C16 0.0293(11) 0.0413(12) 0.0351(12) -0.0064(10) 0.0030(10) -0.0010(9)
C17 0.0342(12) 0.0367(12) 0.0489(14) -0.0141(11) 0.0084(11) -0.0081(9)
C18 0.0409(13) 0.0277(10) 0.0518(15) -0.0051(10) 0.0108(11) 0.0000(9)
C19 0.0327(12) 0.0317(11) 0.0375(13) 0.0013(10) 0.0058(10) 0.0025(8)

loop_
_atom_type_symbol
_atom_type_description
_atom_type_scat_dispersion_real
_atom_type_scat_dispersion_imag
_atom_type_scat_source
C C 0.0033 0.0000 'International Tables Vol C Tables 4.2.6.8 and 6.1.1.4'
H H 0.0000 0.0000 'International Tables Vol C Tables 4.2.6.8 and 6.1.1.4'
B B 0.0013 0.0000 'International Tables Vol C Tables 4.2.6.8 and 6.1.1.4'
N N 0.0061 0.0000 'International Tables Vol C Tables 4.2.6.8 and 6.1.1.4'
O O 0.0106 0.0000 'International Tables Vol C Tables 4.2.6.8 and 6.1.1.4'

loop_
_geom_angle_atom_site_label_1
_geom_angle_atom_site_label_2
_geom_angle_atom_site_label_3
_geom_angle
_geom_angle_site_symmetry_1
_geom_angle_site_symmetry_3
_geom_angle_publ_flag
C2 C1 B4 112.02(18) . . y
C2 C1 B5 111.71(18) . . y
B4 C1 B5 63.72(15) . . y
C2 C1 B3 61.67(15) . . y
B4 C1 B3 63.12(15) . . y
B5 C1 B3 116.02(17) . . y
C2 C1 B6 61.51(15) . . y
B4 C1 B6 115.86(18) . . y
B5 C1 B6 62.78(15) . . y
B3 C1 B6 115.38(19) . . y
C2 C1 H1 117.9(16) . . n
B4 C1 H1 120.1(16) . . n
B5 C1 H1 119.9(14) . . n
B3 C1 H1 116.1(14) . . n
B6 C1 H1 115.8(16) . . n
C1 C2 B11 111.54(17) . . y
C1 C2 B7 110.93(18) . . y
B11 C2 B7 63.70(18) . . y
C1 C2 B6 61.83(15) . . y
B11 C2 B6 62.79(17) . . y
B7 C2 B6 115.63(18) . . y
C1 C2 B3 61.60(15) . . y
B11 C2 B3 115.41(19) . . y
B7 C2 B3 62.14(17) . . y
B6 C2 B3 115.60(18) . . y
C1 C2 H2 112.5(17) . . n
B11 C2 H2 126.2(17) . . n
B7 C2 H2 123.3(15) . . n
B6 C2 H2 116.1(15) . . n
B3 C2 H2 111.9(17) . . n
C1 B3 C2 56.73(13) . . y
C1 B3 B8 103.63(17) . . y
C2 B3 B8 104.2(2) . . y
C1 B3 B7 104.09(19) . . y
C2 B3 B7 58.43(16) . . y
B8 B3 B7 60.36(16) . . y
C1 B3 B4 57.82(14) . . y
C2 B3 B4 103.84(18) . . y
B8 B3 B4 59.96(15) . . y
B7 B3 B4 108.15(19) . . y
C1 B3 H3B 117.6(13) . . n
C2 B3 H3B 118.0(14) . . n
B8 B3 H3B 132.1(13) . . n
B7 B3 H3B 124.8(13) . . n
B4 B3 H3B 123.9(14) . . n
C1 B4 B8 104.05(19) . . y
C1 B4 B3 59.06(15) . . y
B8 B4 B3 59.27(16) . . y
C1 B4 B9 104.17(18) . . y
B8 B4 B9 60.63(15) . . y
B3 B4 B9 108.16(19) . . y
C1 B4 B5 58.32(14) . . y
B8 B4 B5 108.13(19) . . y
B3 B4 B5 108.26(19) . . y
B9 B4 B5 59.84(14) . . y
C1 B4 H4B 117.8(15) . . n
B8 B4 H4B 129.3(14) . . n
B3 B4 H4B 120.2(15) . . n
B9 B4 H4B 127.1(16) . . n
B5 B4 H4B 117.4(14) . . n
C1 B5 B10 104.24(17) . . y
C1 B5 B6 59.19(14) . . y
B10 B5 B6 59.31(15) . . y
C1 B5 B9 104.06(16) . . y
B10 B5 B9 60.77(13) . . y
B6 B5 B9 108.19(18) . . y
C1 B5 B4 57.96(14) . . y
B10 B5 B4 108.45(17) . . y
B6 B5 B4 108.15(17) . . y
B9 B5 B4 60.05(14) . . y
C1 B5 H5B 116.9(12) . . n
B10 B5 H5B 126.6(13) . . n
B6 B5 H5B 115.4(13) . . n
B9 B5 H5B 130.8(12) . . n
B4 B5 H5B 121.5(13) . . n
C2 B6 C1 56.66(14) . . y
C2 B6 B10 104.45(18) . . y
C1 B6 B10 104.09(18) . . y
C2 B6 B11 57.83(15) . . y
C1 B6 B11 103.49(18) . . y
B10 B6 B11 60.63(15) . . y
C2 B6 B5 104.01(18) . . y
C1 B6 B5 58.03(14) . . y
B10 B6 B5 60.27(14) . . y
B11 B6 B5 108.18(18) . . y
C2 B6 H6B 116.0(15) . . n
C1 B6 H6B 117.0(16) . . n
B10 B6 H6B 133.3(15) . . n
B11 B6 H6B 124.1(15) . . n
B5 B6 H6B 125.3(15) . . n
C2 B7 B3 59.43(16) . . y
C2 B7 B8 104.45(19) . . y
B3 B7 B8 59.67(17) . . y
C2 B7 B12 103.69(18) . . y
B3 B7 B12 108.25(19) . . y
B8 B7 B12 60.53(15) . . y
C2 B7 B11 57.85(15) . . y
B3 B7 B11 108.32(19) . . y
B8 B7 B11 108.20(17) . . y
B12 B7 B11 59.75(16) . . y
C2 B7 H7B 121.1(16) . . n
B3 B7 H7B 117.7(18) . . n
B8 B7 H7B 124.3(18) . . n
B12 B7 H7B 127.2(16) . . n
B11 B7 H7B 122.1(19) . . n
B3 B8 B7 59.97(16) . . y
B3 B8 B4 60.77(16) . . y
B7 B8 B4 108.48(19) . . y
B3 B8 B12 108.18(19) . . y
B7 B8 B12 60.15(16) . . y
B4 B8 B12 107.80(17) . . y
B3 B8 B9 109.03(17) . . y
B7 B8 B9 108.31(19) . . y
B4 B8 B9 60.23(13) . . y
B12 B8 B9 59.64(14) . . y
B3 B8 H8B 124.6(15) . . n
B7 B8 H8B 123.5(15) . . n
B4 B8 H8B 121.5(16) . . n
B12 B8 H8B 119.7(16) . . n
B9 B8 H8B 118.0(15) . . n
N1 B9 B12 119.89(17) . . y
N1 B9 B5 126.13(18) . . y
B12 B9 B5 107.24(17) . . y
N1 B9 B4 121.38(18) . . y
B12 B9 B4 107.24(17) . . y
B5 B9 B4 60.10(14) . . y
N1 B9 B8 117.82(18) . . y
B12 B9 B8 60.03(16) . . y
B5 B9 B8 107.15(17) . . y
B4 B9 B8 59.14(15) . . y
N1 B9 B10 125.08(18) . . y
B12 B9 B10 59.87(15) . . y
B5 B9 B10 59.43(14) . . y
B4 B9 B10 107.43(17) . . y
B8 B9 B10 107.56(17) . . y
B6 B10 B5 60.42(15) . . y
B6 B10 B11 60.00(16) . . y
B5 B10 B11 107.80(18) . . y
B6 B10 B12 107.84(18) . . y
B5 B10 B12 107.27(18) . . y
B11 B10 B12 59.69(16) . . y
B6 B10 B9 108.30(18) . . y
B5 B10 B9 59.80(14) . . y
B11 B10 B9 107.48(18) . . y
B12 B10 B9 59.54(14) . . y
B6 B10 H10B 120.5(16) . . n
B5 B10 H10B 122.4(16) . . n
B11 B10 H10B 120.9(17) . . n
B12 B10 H10B 122.4(16) . . n
B9 B10 H10B 123.1(17) . . n
C2 B11 B6 59.37(15) . . y
C2 B11 B12 104.4(2) . . y
B6 B11 B12 107.85(18) . . y
C2 B11 B10 104.67(19) . . y
B6 B11 B10 59.37(15) . . y
B12 B11 B10 60.33(15) . . y
C2 B11 B7 58.45(16) . . y
B6 B11 B7 108.5(2) . . y
B12 B11 B7 60.06(16) . . y
B10 B11 B7 108.44(19) . . y
C2 B11 H11B 121.5(18) . . n
B6 B11 H11B 121.1(17) . . n
B12 B11 H11B 124.6(17) . . n
B10 B11 H11B 125.6(17) . . n
B7 B11 H11B 119.3(17) . . n
B11 B12 B9 108.53(18) . . y
B11 B12 B7 60.19(16) . . y
B9 B12 B7 108.20(19) . . y
B11 B12 B10 59.98(15) . . y
B9 B12 B10 60.58(14) . . y
B7 B12 B10 108.27(18) . . y
B11 B12 B8 107.59(19) . . y
B9 B12 B8 60.32(14) . . y
B7 B12 B8 59.32(16) . . y
B10 B12 B8 108.35(17) . . y
B11 B12 H12B 124.4(17) . . n
B9 B12 H12B 118.7(16) . . n
B7 B12 H12B 123.1(16) . . n
B10 B12 H12B 121.7(17) . . n
B8 B12 H12B 120.1(17) . . n
C3 N1 B9 125.72(18) . . y
C3 N1 H3 117.1(15) . . n
B9 N1 H3 116.5(15) . . n
O1 C3 N1 122.90(19) . . y
O1 C3 C4 120.15(18) . . y
N1 C3 C4 116.94(18) . . y
C9 C4 C5 118.6(2) . . y
C9 C4 C3 121.73(18) . . y
C5 C4 C3 119.49(19) . . y
C6 C5 C4 120.4(2) . . y
C6 C5 H5 119.5(15) . . n
C4 C5 H5 120.0(15) . . n
C7 C6 C5 120.3(2) . . y
C7 C6 H6 123.0(18) . . n
C5 C6 H6 116.8(18) . . n
C8 C7 C6 119.9(2) . . y
C8 C7 H7 118.3(19) . . n
C6 C7 H7 121.7(19) . . n
C7 C8 C9 120.0(2) . . y
C7 C8 H8 119.6(17) . . n
C9 C8 H8 120.3(17) . . n
C8 C9 C4 120.7(2) . . y
C8 C9 H9 118.7(17) . . n
C4 C9 H9 120.5(17) . . n
C12 C11 B14 112.4(2) . . y
C12 C11 B15 112.19(18) . . y
B14 C11 B15 63.22(15) . . y
C12 C11 B16 62.18(15) . . y
B14 C11 B16 116.01(18) . . y
B15 C11 B16 62.93(15) . . y
C12 C11 B13 62.10(16) . . y
B14 C11 B13 62.94(17) . . y
B15 C11 B13 115.58(19) . . y
B16 C11 B13 116.27(19) . . y
C12 C11 H11 116.0(16) . . n
B14 C11 H11 120.7(17) . . n
B15 C11 H11 121.8(16) . . n
B16 C11 H11 115.7(17) . . n
B13 C11 H11 114.7(17) . . n
C11 C12 B21 111.47(18) . . y
C11 C12 B17 111.3(2) . . y
B21 C12 B17 63.87(16) . . y
C11 C12 B16 61.45(15) . . y
B21 C12 B16 62.80(15) . . y
B17 C12 B16 115.77(18) . . y
C11 C12 B13 61.64(16) . . y
B21 C12 B13 115.6(2) . . y
B17 C12 B13 62.40(18) . . y
B16 C12 B13 115.25(19) . . y
C11 C12 H12 114.3(15) . . n
B21 C12 H12 122.0(15) . . n
B17 C12 H12 124.5(16) . . n
B16 C12 H12 112.9(16) . . n
B13 C12 H12 116.6(16) . . n
C11 B13 C12 56.26(15) . . y
C11 B13 B18 104.14(17) . . y
C12 B13 B18 104.27(19) . . y
C11 B13 B17 103.68(19) . . y
C12 B13 B17 58.22(16) . . y
B18 B13 B17 60.40(16) . . y
C11 B13 B14 57.83(16) . . y
C12 B13 B14 103.65(19) . . y
B18 B13 B14 60.80(16) . . y
B17 B13 B14 108.61(18) . . y
C11 B13 H13B 116.7(15) . . n
C12 B13 H13B 119.0(16) . . n
B18 B13 H13B 131.8(16) . . n
B17 B13 H13B 126.6(14) . . n
B14 B13 H13B 121.9(14) . . n
C11 B14 B15 58.45(15) . . y
C11 B14 B13 59.24(16) . . y
B15 B14 B13 108.6(2) . . y
C11 B14 B19 104.26(18) . . y
B15 B14 B19 60.09(14) . . y
B13 B14 B19 107.98(19) . . y
C11 B14 B18 103.9(2) . . y
B15 B14 B18 108.15(18) . . y
B13 B14 B18 59.06(16) . . y
B19 B14 B18 60.37(14) . . y
C11 B14 H14B 116.3(17) . . n
B15 B14 H14B 117.4(16) . . n
B13 B14 H14B 118.8(15) . . n
B19 B14 H14B 128.8(16) . . n
B18 B14 H14B 130.1(17) . . n
C11 B15 B14 58.33(15) . . y
C11 B15 B16 59.04(15) . . y
B14 B15 B16 108.72(18) . . y
C11 B15 B19 104.27(17) . . y
B14 B15 B19 60.22(15) . . y
B16 B15 B19 108.66(17) . . y
C11 B15 B20 104.08(17) . . y
B14 B15 B20 108.64(18) . . y
B16 B15 B20 59.59(15) . . y
B19 B15 B20 60.71(13) . . y
C11 B15 H15B 118.9(16) . . n
B14 B15 H15B 118.9(16) . . n
B16 B15 H15B 118.7(17) . . n
B19 B15 H15B 127.2(17) . . n
B20 B15 H15B 127.4(15) . . n
C11 B16 C12 56.36(15) . . y
C11 B16 B20 103.89(18) . . y
C12 B16 B20 103.84(19) . . y
C11 B16 B15 58.03(15) . . y
C12 B16 B15 103.64(19) . . y
B20 B16 B15 60.35(14) . . y
C11 B16 B21 103.27(19) . . y
C12 B16 B21 57.64(15) . . y
B20 B16 B21 60.45(15) . . y
B15 B16 B21 108.19(19) . . y
C11 B16 H16B 119.4(16) . . n
C12 B16 H16B 118.9(14) . . n
B20 B16 H16B 130.6(15) . . n
B15 B16 H16B 124.6(15) . . n
B21 B16 H16B 123.8(15) . . n
C12 B17 B13 59.38(17) . . y
C12 B17 B18 104.36(18) . . y
B13 B17 B18 59.36(16) . . y
C12 B17 B22 103.63(18) . . y
B13 B17 B22 107.73(18) . . y
B18 B17 B22 60.40(15) . . y
C12 B17 B21 57.67(15) . . y
B13 B17 B21 108.0(2) . . y
B18 B17 B21 108.26(17) . . y
B22 B17 B21 59.99(15) . . y
C12 B17 H17B 118.7(15) . . n
B13 B17 H17B 118.3(13) . . n
B18 B17 H17B 127.0(15) . . n
B22 B17 H17B 128.5(14) . . n
B21 B17 H17B 120.1(15) . . n
B13 B18 B17 60.24(16) . . y
B13 B18 B22 108.0(2) . . y
B17 B18 B22 59.83(15) . . y
B13 B18 B14 60.14(16) . . y
B17 B18 B14 108.0(2) . . y
B22 B18 B14 107.37(18) . . y
B13 B18 B19 108.24(19) . . y
B17 B18 B19 108.23(19) . . y
B22 B18 B19 60.10(14) . . y
B14 B18 B19 59.61(14) . . y
B13 B18 H18B 120.5(15) . . n
B17 B18 H18B 117.5(16) . . n
B22 B18 H18B 120.3(16) . . n
B14 B18 H18B 125.6(16) . . n
B19 B18 H18B 124.6(15) . . n
N2 B19 B15 124.42(18) . . y
N2 B19 B14 120.95(19) . . y
B15 B19 B14 59.70(15) . . y
N2 B19 B22 121.40(18) . . y
B15 B19 B22 107.14(17) . . y
B14 B19 B22 107.43(17) . . y
N2 B19 B18 118.97(19) . . y
B15 B19 B18 107.57(17) . . y
B14 B19 B18 60.03(15) . . y
B22 B19 B18 59.75(15) . . y
N2 B19 B20 124.47(17) . . y
B15 B19 B20 59.70(14) . . y
B14 B19 B20 107.43(18) . . y
B22 B19 B20 59.60(14) . . y
B18 B19 B20 107.51(17) . . y
B16 B20 B15 60.06(15) . . y
B16 B20 B21 60.02(15) . . y
B15 B20 B21 107.61(17) . . y
B16 B20 B22 108.10(17) . . y
B15 B20 B22 107.42(17) . . y
B21 B20 B22 59.99(15) . . y
B16 B20 B19 108.15(18) . . y
B15 B20 B19 59.60(13) . . y
B21 B20 B19 108.05(17) . . y
B22 B20 B19 60.06(14) . . y
B16 B20 H20B 120.5(16) . . n
B15 B20 H20B 123.2(14) . . n
B21 B20 H20B 120.1(14) . . n
B22 B20 H20B 121.8(16) . . n
B19 B20 H20B 123.4(15) . . n
C12 B21 B16 59.56(15) . . y
C12 B21 B20 104.59(18) . . y
B16 B21 B20 59.53(15) . . y
C12 B21 B22 103.93(19) . . y
B16 B21 B22 107.75(18) . . y
B20 B21 B22 60.05(14) . . y
C12 B21 B17 58.46(15) . . y
B16 B21 B17 108.68(19) . . y
B20 B21 B17 107.94(19) . . y
B22 B21 B17 59.59(15) . . y
C12 B21 H21B 117.1(14) . . n
B16 B21 H21B 118.2(14) . . n
B20 B21 H21B 128.5(13) . . n
B22 B21 H21B 129.1(14) . . n
B17 B21 H21B 118.9(13) . . n
B17 B22 B21 60.42(15) . . y
B17 B22 B20 108.52(18) . . y
B21 B22 B20 59.96(14) . . y
B17 B22 B18 59.77(16) . . y
B21 B22 B18 108.10(18) . . y
B20 B22 B18 108.42(17) . . y
B17 B22 B19 108.23(19) . . y
B21 B22 B19 108.25(18) . . y
B20 B22 B19 60.34(13) . . y
B18 B22 B19 60.15(14) . . y
B17 B22 H22B 120.2(14) . . n
B21 B22 H22B 121.2(15) . . n
B20 B22 H22B 122.4(15) . . n
B18 B22 H22B 121.3(15) . . n
B19 B22 H22B 122.6(14) . . n
C13 N2 B19 126.17(19) . . y
C13 N2 H13 116.3(17) . . n
B19 N2 H13 117.3(17) . . n
O2 C13 N2 123.72(19) . . y
O2 C13 C14 119.22(18) . . y
N2 C13 C14 116.96(18) . . y
C15 C14 C19 119.3(2) . . y
C15 C14 C13 121.53(18) . . y
C19 C14 C13 118.7(2) . . y
C16 C15 C14 120.4(2) . . y
C16 C15 H15 117.4(15) . . n
C14 C15 H15 122.2(15) . . n
C17 C16 C15 119.6(2) . . y
C17 C16 H16 119.7(14) . . n
C15 C16 H16 120.7(14) . . n
C18 C17 C16 120.5(2) . . y
C18 C17 H17 123.1(18) . . n
C16 C17 H17 116.3(19) . . n
C17 C18 C19 120.1(2) . . y
C17 C18 H18 121.1(17) . . n
C19 C18 H18 118.7(17) . . n
C18 C19 C14 120.0(2) . . y
C18 C19 H19 123.2(14) . . n
C14 C19 H19 116.8(14) . . n

loop_
_geom_bond_atom_site_label_1
_geom_bond_atom_site_label_2
_geom_bond_distance
_geom_bond_site_symmetry_2
_geom_bond_publ_flag
C1 C2 1.627(3) . y
C1 B4 1.689(3) . y
C1 B5 1.696(3) . y
C1 B3 1.712(4) . y
C1 B6 1.717(4) . y
C1 H1 0.98(3) . n
C2 B11 1.684(4) . y
C2 B7 1.695(3) . y
C2 B6 1.712(3) . y
C2 B3 1.713(4) . y
C2 H2 0.95(3) . n
B3 B8 1.753(4) . y
B3 B7 1.759(5) . y
B3 B4 1.780(4) . y
B3 H3B 1.07(3) . n
B4 B8 1.766(4) . y
B4 B9 1.786(3) . y
B4 B5 1.787(4) . y
B4 H4B 1.10(3) . n
B5 B10 1.775(4) . y
B5 B6 1.778(4) . y
B5 B9 1.782(3) . y
B5 H5B 1.07(2) . n
B6 B10 1.758(4) . y
B6 B11 1.769(4) . y
B6 H6B 1.05(3) . n
B7 B8 1.766(4) . y
B7 B12 1.781(4) . y
B7 B11 1.783(5) . y
B7 H7B 1.10(3) . n
B8 B12 1.788(4) . y
B8 B9 1.793(3) . y
B8 H8B 1.06(3) . n
B9 N1 1.490(3) . y
B9 B12 1.781(3) . y
B9 B10 1.799(3) . y
B10 B11 1.780(4) . y
B10 B12 1.787(4) . y
B10 H10B 1.10(3) . n
B11 B12 1.775(4) . y
B11 H11B 1.14(4) . n
B12 H12B 1.08(3) . n
O1 C3 1.241(2) . y
N1 C3 1.349(3) . y
N1 H3 0.86(2) . n
C3 C4 1.503(3) . y
C4 C9 1.393(3) . y
C4 C5 1.394(3) . y
C5 C6 1.383(3) . y
C5 H5 0.96(2) . n
C6 C7 1.382(4) . y
C6 H6 0.97(3) . n
C7 C8 1.380(4) . y
C7 H7 0.92(3) . n
C8 C9 1.383(3) . y
C8 H8 1.00(3) . n
C9 H9 0.97(3) . n
C11 C12 1.618(3) . y
C11 B14 1.687(4) . y
C11 B15 1.689(3) . y
C11 B16 1.707(4) . y
C11 B13 1.712(4) . y
C11 H11 0.96(3) . n
C12 B21 1.684(4) . y
C12 B17 1.699(4) . y
C12 B16 1.719(4) . y
C12 B13 1.720(4) . y
C12 H12 0.94(3) . n
B13 B18 1.755(4) . y
B13 B17 1.771(4) . y
B13 B14 1.774(4) . y
B13 H13B 1.06(3) . n
B14 B15 1.769(4) . y
B14 B19 1.778(3) . y
B14 B18 1.786(4) . y
B14 H14B 1.07(3) . n
B15 B16 1.773(4) . y
B15 B19 1.776(3) . y
B15 B20 1.778(3) . y
B15 H15B 1.07(3) . n
B16 B20 1.764(4) . y
B16 B21 1.773(4) . y
B16 H16B 1.02(3) . n
B17 B18 1.773(4) . y
B17 B22 1.775(4) . y
B17 B21 1.789(4) . y
B17 H17B 1.10(2) . n
B18 B22 1.785(4) . y
B18 B19 1.792(3) . y
B18 H18B 1.07(3) . n
B19 N2 1.493(3) . y
B19 B22 1.791(3) . y
B19 B20 1.796(3) . y
B20 B21 1.781(3) . y
B20 B22 1.783(4) . y
B20 H20B 1.10(3) . n
B21 B22 1.782(4) . y
B21 H21B 1.06(3) . n
B22 H22B 1.11(3) . n
O2 C13 1.234(3) . y
N2 C13 1.348(3) . y
N2 H13 0.82(3) . n
C13 C14 1.503(3) . y
C14 C15 1.392(3) . y
C14 C19 1.398(3) . y
C15 C16 1.390(3) . y
C15 H15 0.98(2) . n
C16 C17 1.387(3) . y
C16 H16 0.98(2) . n
C17 C18 1.377(4) . y
C17 H17 0.93(3) . n
C18 C19 1.388(4) . y
C18 H18 1.02(3) . n
C19 H19 0.96(3) . n

loop_
_geom_torsion_atom_site_label_1
_geom_torsion_atom_site_label_2
_geom_torsion_atom_site_label_3
_geom_torsion_atom_site_label_4
_geom_torsion
_geom_torsion_site_symmetry_1
_geom_torsion_site_symmetry_2
_geom_torsion_site_symmetry_3
_geom_torsion_site_symmetry_4
_geom_torsion_publ_flag
B12 B9 N1 C3 -174.6(2) . . . . y
B22 B19 N2 C13 107.0(3) . . . . y
B9 N1 C3 O1 -19.2(3) . . . . y
B19 N2 C13 O2 6.6(3) . . . . y
